data_2202821
loop_
_publ_author_name
'Shi, Daqing'
'Rong, Liangce'
'Wang, Juxian'
'Wang, Xiangshan'
'Hu, Hongwen'

_publ_section_title 3-Amino-1-(4-fluorophenyl)-3a,3b,6,7-tetrahydrobenz[4,5]indene-2-carbonitrile
_journal_issue 10
_journal_name_full 'Acta Crystallographica Section E'
_journal_page_first o1562
_journal_page_last o1563
_journal_paper_doi 10.1107/S1600536803020798
_journal_volume 59
_journal_year 2003
_chemical_formula_iupac 'C20 H17 F N2'
_chemical_formula_moiety 'C20 H17 F N2'
_chemical_formula_sum 'C20 H17 F N2'
_chemical_formula_weight 304.36
_chemical_melting_point .472E-305
_chemical_name_systematic 3-Amino-1-(4-fluorophenyl)-3a,3b,6,7-tetrahydrobenzo[4,5]indene-2-carbonitrile
_space_group_IT_number 14
_symmetry_cell_setting monoclinic
_symmetry_space_group_name_Hall '-P 2yn'
_symmetry_space_group_name_H-M 'P 1 21/n 1'
_atom_sites_solution_hydrogens geom
_atom_sites_solution_primary direct
_atom_sites_solution_secondary difmap
_cell_angle_alpha 90.00
_cell_angle_beta 103.970(10)
_cell_angle_gamma 90.00
_cell_formula_units_Z 4
_cell_length_a 11.516(2)
_cell_length_b 9.7100(10)
_cell_length_c 14.914(2)
_cell_measurement_reflns_used 30
_cell_measurement_temperature 291(2)
_cell_measurement_theta_max 14.37
_cell_measurement_theta_min 2.91
_cell_volume 1618.4(4)
_computing_cell_refinement XSCANS
_computing_data_collection 'XSCANS (Siemens, 1994)'
_computing_data_reduction 'SHELXTL (Sheldrick, 1997)'
_computing_molecular_graphics SHELXTL
_computing_publication_material SHELXTL
_computing_structure_refinement SHELXTL
_computing_structure_solution SHELXTL
_diffrn_ambient_temperature 291(2)
_diffrn_measured_fraction_theta_full 1.000
_diffrn_measured_fraction_theta_max 1.000
_diffrn_measurement_device_type 'Siemens P4'
_diffrn_measurement_method \w
_diffrn_radiation_monochromator graphite
_diffrn_radiation_source 'normal-focus sealed tube'
_diffrn_radiation_type MoK\a
_diffrn_radiation_wavelength 0.71073
_diffrn_reflns_av_R_equivalents 0.0090
_diffrn_reflns_av_sigmaI/netI 0.0433
_diffrn_reflns_limit_h_max 13
_diffrn_reflns_limit_h_min 0
_diffrn_reflns_limit_k_max 11
_diffrn_reflns_limit_k_min 0
_diffrn_reflns_limit_l_max 17
_diffrn_reflns_limit_l_min -18
_diffrn_reflns_number 3487
_diffrn_reflns_theta_full 25.50
_diffrn_reflns_theta_max 25.50
_diffrn_reflns_theta_min 2.02
_diffrn_standards_decay_% 2.92
_diffrn_standards_interval_count 97
_diffrn_standards_number 3
_exptl_absorpt_coefficient_mu 0.082
_exptl_absorpt_correction_type none
_exptl_crystal_colour colorless
_exptl_crystal_density_diffrn 1.249
_exptl_crystal_density_method 'not measured'
_exptl_crystal_description block
_exptl_crystal_F_000 640
_exptl_crystal_size_max 0.52
_exptl_crystal_size_mid 0.42
_exptl_crystal_size_min 0.30
_refine_diff_density_max 0.122
_refine_diff_density_min -0.089
_refine_ls_extinction_coef 0.0113(12)
_refine_ls_extinction_expression Fc^*^=kFc[1+0.001xFc^2^\l^3^/sin(2\q)]^-1/4^
_refine_ls_extinction_method SHELXTL
_refine_ls_goodness_of_fit_ref 0.828
_refine_ls_hydrogen_treatment constr
_refine_ls_matrix_type full
_refine_ls_number_parameters 209
_refine_ls_number_reflns 3005
_refine_ls_number_restraints 0
_refine_ls_restrained_S_all 0.828
_refine_ls_R_factor_all 0.0869
_refine_ls_R_factor_gt 0.0379
_refine_ls_shift/su_max 0.000
_refine_ls_shift/su_mean 0.000
_refine_ls_structure_factor_coef Fsqd
_refine_ls_weighting_details 'calc w = 1/[\s^2^(Fo^2^)+(0.0443P)^2^] where P = (Fo^2^+2Fc^2^)/3'
_refine_ls_weighting_scheme calc
_refine_ls_wR_factor_gt 0.0790
_refine_ls_wR_factor_ref 0.0906
_reflns_number_gt 1534
_reflns_number_total 3005
_reflns_threshold_expression I>2\s(I)
_cod_data_source_file ob6305.cif
_cod_data_source_block I
_cod_depositor_comments
;
The following automatic conversions were performed:
'_symmetry_cell_setting' value 'Monoclinic' changed to 'monoclinic'
according to '/home/saulius/struct/CIF-dictionaries/cif_core.dic'
dictionary named 'cif_core.dic' version 2.4.1 from 2010-06-29.

Automatic conversion script
Id: cif_fix_enum 1527 2010-12-29 10:47:43Z saulius 

The following automatic conversions were performed:

'_symmetry_cell_setting' value 'Monoclinic' changed to 'monoclinic'
according to /home/saulius/struct/CIF-dictionaries/cif_core.dic
dictionary named 'cif_core.dic' version 2.4.1 from 2010-06-29.

Automatic conversion script
Id: cif_fix_values 1715 2011-07-08 13:25:40Z adriana 
;
_cod_original_sg_symbol_H-M 'P 21/n'
_cod_database_code 2202821
_cod_database_fobs_code 2202821

loop_
_symmetry_equiv_pos_as_xyz
'x, y, z'
'-x+1/2, y+1/2, -z+1/2'
'-x, -y, -z'
'x-1/2, -y-1/2, z-1/2'

loop_
_atom_site_label
_atom_site_fract_x
_atom_site_fract_y
_atom_site_fract_z
_atom_site_U_iso_or_equiv
_atom_site_adp_type
_atom_site_calc_flag
_atom_site_refinement_flags
_atom_site_occupancy
_atom_site_disorder_assembly
_atom_site_disorder_group
_atom_site_type_symbol
F 0.55958(12) 0.56213(13) 0.10083(8) 0.1177(5) Uani d . 1 . . F
N1 0.32501(13) 0.17485(15) 0.55782(10) 0.0807(5) Uani d . 1 . . N
H1A 0.3819 0.1152 0.5665 0.097 Uiso calc R 1 . . H
H1B 0.2857 0.1874 0.5994 0.097 Uiso calc R 1 . . H
N2 0.50964(16) 0.0696(2) 0.39359(12) 0.1024(6) Uani d . 1 . . N
C1 0.31100(16) 0.41981(17) 0.17674(12) 0.0674(5) Uani d . 1 . . C
H1 0.2316 0.3956 0.1518 0.081 Uiso calc R 1 . . H
C2 0.3779(2) 0.47465(19) 0.11946(13) 0.0786(6) Uani d . 1 . . C
H2 0.3447 0.4861 0.0566 0.094 Uiso calc R 1 . . H
C3 0.4929(2) 0.51117(19) 0.15768(16) 0.0779(6) Uani d . 1 . . C
C4 0.54439(18) 0.4964(2) 0.24833(15) 0.0846(6) Uani d . 1 . . C
H4 0.6232 0.5235 0.2726 0.102 Uiso calc R 1 . . H
C5 0.47689(17) 0.4397(2) 0.30476(13) 0.0772(5) Uani d . 1 . . C
H5 0.5116 0.4281 0.3674 0.093 Uiso calc R 1 . . H
C6 0.35956(16) 0.40037(17) 0.26997(11) 0.0594(5) Uani d . 1 . . C
C7 0.28426(15) 0.33778(18) 0.32966(11) 0.0624(5) Uani d . 1 . . C
H7 0.2211 0.2836 0.2890 0.075 Uiso calc R 1 . . H
C8 0.34837(14) 0.24344(18) 0.40675(11) 0.0610(5) Uani d . 1 . . C
C9 0.29754(15) 0.24840(18) 0.47928(11) 0.0608(4) Uani d . 1 . . C
C10 0.19256(14) 0.34703(17) 0.45904(11) 0.0605(5) Uani d . 1 . . C
H10 0.1213 0.2935 0.4299 0.073 Uiso calc R 1 . . H
C11 0.22250(15) 0.43921(18) 0.38362(11) 0.0621(5) Uani d . 1 . . C
H11 0.1486 0.4747 0.3430 0.075 Uiso calc R 1 . . H
C12 0.30073(16) 0.55799(18) 0.42890(12) 0.0713(5) Uani d . 1 . . C
H12A 0.3197 0.6163 0.3816 0.086 Uiso calc R 1 . . H
H12B 0.3752 0.5222 0.4668 0.086 Uiso calc R 1 . . H
C13 0.23723(17) 0.64316(19) 0.48891(13) 0.0792(6) Uani d . 1 . . C
H13A 0.2928 0.7109 0.5228 0.095 Uiso calc R 1 . . H
H13B 0.1713 0.6925 0.4491 0.095 Uiso calc R 1 . . H
C14 0.18961(15) 0.5582(2) 0.55654(12) 0.0698(5) Uani d . 1 . . C
C15 0.16320(17) 0.6195(2) 0.63399(14) 0.0871(6) Uani d . 1 . . C
H15 0.1784 0.7128 0.6451 0.104 Uiso calc R 1 . . H
C16 0.11502(18) 0.5436(3) 0.69408(14) 0.0952(7) Uani d . 1 . . C
H16 0.0989 0.5858 0.7457 0.114 Uiso calc R 1 . . H
C17 0.09061(18) 0.4068(3) 0.67860(15) 0.0912(7) Uani d . 1 . . C
H17 0.0584 0.3556 0.7194 0.109 Uiso calc R 1 . . H
C18 0.11431(16) 0.3463(2) 0.60208(13) 0.0792(6) Uani d . 1 . . C
H18 0.0956 0.2538 0.5904 0.095 Uiso calc R 1 . . H
C19 0.16579(14) 0.41953(19) 0.54108(12) 0.0636(5) Uani d . 1 . . C
C20 0.43796(18) 0.1485(2) 0.39943(12) 0.0728(5) Uani d . 1 . . C

loop_
_atom_site_aniso_label
_atom_site_aniso_U_11
_atom_site_aniso_U_22
_atom_site_aniso_U_33
_atom_site_aniso_U_12
_atom_site_aniso_U_13
_atom_site_aniso_U_23
F 0.1610(12) 0.1039(10) 0.1118(9) -0.0299(9) 0.0787(9) 0.0055(8)
N1 0.0949(11) 0.0819(11) 0.0768(10) 0.0396(9) 0.0430(9) 0.0244(9)
N2 0.1227(15) 0.0974(14) 0.1077(13) 0.0522(12) 0.0679(12) 0.0289(11)
C1 0.0797(12) 0.0605(11) 0.0622(11) 0.0032(10) 0.0176(10) -0.0044(10)
C2 0.1215(18) 0.0591(12) 0.0581(12) 0.0008(13) 0.0275(13) 0.0040(10)
C3 0.1061(17) 0.0626(13) 0.0776(15) -0.0048(12) 0.0469(14) 0.0016(11)
C4 0.0761(13) 0.0939(16) 0.0889(16) -0.0013(12) 0.0300(12) 0.0057(12)
C5 0.0674(12) 0.0973(15) 0.0683(12) 0.0072(12) 0.0189(10) 0.0129(11)
C6 0.0627(11) 0.0600(11) 0.0578(11) 0.0105(9) 0.0187(9) 0.0036(9)
C7 0.0600(10) 0.0697(12) 0.0601(10) 0.0055(9) 0.0193(9) 0.0030(9)
C8 0.0642(11) 0.0590(11) 0.0653(10) 0.0157(9) 0.0266(9) 0.0062(9)
C9 0.0671(11) 0.0539(10) 0.0653(11) 0.0120(9) 0.0235(9) 0.0066(9)
C10 0.0571(10) 0.0630(11) 0.0651(11) 0.0107(9) 0.0219(9) 0.0030(9)
C11 0.0586(10) 0.0667(11) 0.0617(11) 0.0140(10) 0.0156(9) 0.0079(10)
C12 0.0763(12) 0.0623(12) 0.0799(12) 0.0116(11) 0.0279(10) 0.0111(10)
C13 0.0850(14) 0.0628(12) 0.0892(14) 0.0185(11) 0.0203(11) 0.0011(11)
C14 0.0685(12) 0.0744(13) 0.0680(12) 0.0229(11) 0.0194(10) 0.0058(11)
C15 0.0814(14) 0.0926(16) 0.0873(14) 0.0274(12) 0.0205(12) -0.0149(13)
C16 0.0798(15) 0.141(2) 0.0694(14) 0.0328(16) 0.0276(12) -0.0111(16)
C17 0.0818(15) 0.116(2) 0.0861(15) 0.0259(14) 0.0406(12) 0.0078(14)
C18 0.0764(13) 0.0877(14) 0.0843(13) 0.0220(11) 0.0406(11) 0.0084(12)
C19 0.0587(11) 0.0683(13) 0.0676(11) 0.0202(10) 0.0226(9) 0.0090(10)
C20 0.0871(14) 0.0701(13) 0.0715(12) 0.0189(12) 0.0393(11) 0.0172(10)

loop_
_atom_type_symbol
_atom_type_description
_atom_type_scat_dispersion_real
_atom_type_scat_dispersion_imag
_atom_type_scat_source
C C 0.0033 0.0016 'International Tables Vol C Tables 4.2.6.8 and 6.1.1.4'
H H 0.0000 0.0000 'International Tables Vol C Tables 4.2.6.8 and 6.1.1.4'
N N 0.0061 0.0033 'International Tables Vol C Tables 4.2.6.8 and 6.1.1.4'
F F 0.0171 0.0103 'International Tables Vol C Tables 4.2.6.8 and 6.1.1.4'

loop_
_geom_angle_atom_site_label_1
_geom_angle_atom_site_label_2
_geom_angle_atom_site_label_3
_geom_angle
_geom_angle_publ_flag
C9 N1 H1A 120.0 ?
C9 N1 H1B 120.0 ?
H1A N1 H1B 120.0 ?
C6 C1 C2 121.51(18) ?
C6 C1 H1 119.2 ?
C2 C1 H1 119.2 ?
C3 C2 C1 118.19(18) ?
C3 C2 H2 120.9 ?
C1 C2 H2 120.9 ?
C4 C3 C2 122.89(18) ?
C4 C3 F 118.9(2) ?
C2 C3 F 118.2(2) ?
C3 C4 C5 118.34(19) ?
C3 C4 H4 120.8 ?
C5 C4 H4 120.8 ?
C6 C5 C4 121.49(18) ?
C6 C5 H5 119.3 ?
C4 C5 H5 119.3 ?
C5 C6 C1 117.56(16) ?
C5 C6 C7 122.61(16) ?
C1 C6 C7 119.83(16) ?
C6 C7 C8 116.50(10) yes
C6 C7 C11 116.79(14) ?
C8 C7 C11 101.00(10) yes
C6 C7 H7 107.3 ?
C8 C7 H7 107.3 ?
C11 C7 H7 107.3 ?
C9 C8 C20 123.62(15) ?
C9 C8 C7 111.10(10) yes
C20 C8 C7 124.70(10) yes
N1 C9 C8 128.6(2) yes
N1 C9 C10 121.30(10) yes
C8 C9 C10 110.00(10) yes
C19 C10 C9 116.33(14) ?
C19 C10 C11 116.57(14) ?
C9 C10 C11 101.80(10) yes
C19 C10 H10 107.2 ?
C9 C10 H10 107.2 ?
C11 C10 H10 107.2 ?
C12 C11 C10 109.27(14) ?
C12 C11 C7 114.62(13) ?
C10 C11 C7 102.80(10) yes
C12 C11 H11 110.0 ?
C10 C11 H11 110.0 ?
C7 C11 H11 110.0 ?
C11 C12 C13 110.80(14) ?
C11 C12 H12A 109.5 ?
C13 C12 H12A 109.5 ?
C11 C12 H12B 109.5 ?
C13 C12 H12B 109.5 ?
H12A C12 H12B 108.1 ?
C14 C13 C12 113.53(15) ?
C14 C13 H13A 108.9 ?
C12 C13 H13A 108.9 ?
C14 C13 H13B 108.9 ?
C12 C13 H13B 108.9 ?
H13A C13 H13B 107.7 ?
C19 C14 C15 118.59(19) ?
C19 C14 C13 120.78(16) ?
C15 C14 C13 120.6(2) ?
C16 C15 C14 120.9(2) ?
C16 C15 H15 119.6 ?
C14 C15 H15 119.6 ?
C17 C16 C15 120.6(2) ?
C17 C16 H16 119.7 ?
C15 C16 H16 119.7 ?
C16 C17 C18 119.0(2) ?
C16 C17 H17 120.5 ?
C18 C17 H17 120.5 ?
C17 C18 C19 121.8(2) ?
C17 C18 H18 119.1 ?
C19 C18 H18 119.1 ?
C14 C19 C18 119.09(17) ?
C14 C19 C10 121.28(16) ?
C18 C19 C10 119.62(17) ?
N2 C20 C8 178.9(2) ?

loop_
_geom_bond_atom_site_label_1
_geom_bond_atom_site_label_2
_geom_bond_site_symmetry_2
_geom_bond_distance
_geom_bond_publ_flag
F C3 . 1.367(2) yes
N1 C9 . 1.343(2) yes
N1 H1A . 0.8600 ?
N1 H1B . 0.8600 ?
N2 C20 . 1.145(2) yes
C1 C6 . 1.381(2) ?
C1 C2 . 1.387(2) ?
C1 H1 . 0.9300 ?
C2 C3 . 1.356(3) ?
C2 H2 . 0.9300 ?
C3 C4 . 1.346(3) ?
C4 C5 . 1.390(2) ?
C4 H4 . 0.9300 ?
C5 C6 . 1.379(2) ?
C5 H5 . 0.9300 ?
C6 C7 . 1.512(2) ?
C7 C8 . 1.515(2) yes
C7 C11 . 1.549(2) yes
C7 H7 . 0.9800 ?
C8 C9 . 1.349(2) yes
C8 C20 . 1.407(2) yes
C9 C10 . 1.514(2) yes
C10 C19 . 1.507(2) ?
C10 C11 . 1.540(2) yes
C10 H10 . 0.9800 ?
C11 C12 . 1.518(2) ?
C11 H11 . 0.9800 ?
C12 C13 . 1.528(2) ?
C12 H12A . 0.9700 ?
C12 H12B . 0.9700 ?
C13 C14 . 1.505(2) ?
C13 H13A . 0.9700 ?
C13 H13B . 0.9700 ?
C14 C19 . 1.383(2) ?
C14 C15 . 1.396(2) ?
C15 C16 . 1.376(3) ?
C15 H15 . 0.9300 ?
C16 C17 . 1.365(3) ?
C16 H16 . 0.9300 ?
C17 C18 . 1.369(2) ?
C17 H17 . 0.9300 ?
C18 C19 . 1.395(2) ?
C18 H18 . 0.9300 ?

loop_
_geom_hbond_atom_site_label_D
_geom_hbond_atom_site_label_H
_geom_hbond_atom_site_label_A
_geom_hbond_site_symmetry_A
_geom_hbond_distance_DH
_geom_hbond_distance_HA
_geom_hbond_distance_DA
_geom_hbond_angle_DHA
N1 H1A N2 3_656 0.86 2.19 3.019(2) 163

loop_
_geom_torsion_atom_site_label_1
_geom_torsion_atom_site_label_2
_geom_torsion_atom_site_label_3
_geom_torsion_atom_site_label_4
_geom_torsion
_geom_torsion_publ_flag
C6 C1 C2 C3 -1.0(3) ?
C1 C2 C3 C4 0.0(3) ?
C1 C2 C3 F 178.46(16) ?
C2 C3 C4 C5 0.8(3) ?
F C3 C4 C5 -177.64(16) ?
C3 C4 C5 C6 -0.7(3) ?
C4 C5 C6 C1 -0.3(3) ?
C4 C5 C6 C7 179.68(16) ?
C2 C1 C6 C5 1.1(3) ?
C2 C1 C6 C7 -178.85(16) ?
C5 C6 C7 C8 -35.8(2) yes
C1 C6 C7 C8 144.18(15) ?
C5 C6 C7 C11 83.6(2) yes
C1 C6 C7 C11 -96.44(19) ?
C6 C7 C8 C9 149.35(16) ?
C11 C7 C8 C9 21.76(19) ?
C6 C7 C8 C20 -39.0(2) ?
C11 C7 C8 C20 -166.62(17) ?
C20 C8 C9 N1 4.6(3) yes
C7 C8 C9 N1 176.29(17) yes
C20 C8 C9 C10 -171.6(2) ?
C7 C8 C9 C10 0.1(2) ?
N1 C9 C10 C19 33.5(2) yes
C8 C9 C10 C19 -150.00(16) ?
N1 C9 C10 C11 161.3(2) yes
C8 C9 C10 C11 -22.17(19) ?
C19 C10 C11 C12 39.85(19) ?
C9 C10 C11 C12 -87.82(15) ?
C19 C10 C11 C7 161.99(14) ?
C9 C10 C11 C7 34.32(16) ?
C6 C7 C11 C12 -42.9(2) yes
C8 C7 C11 C12 84.48(16) ?
C6 C7 C11 C10 -161.37(14) ?
C8 C7 C11 C10 -33.98(16) ?
C10 C11 C12 C13 -59.07(17) ?
C7 C11 C12 C13 -173.82(14) ?
C11 C12 C13 C14 51.5(2) ?
C12 C13 C14 C19 -23.0(2) ?
C12 C13 C14 C15 160.10(16) ?
C19 C14 C15 C16 0.3(3) ?
C13 C14 C15 C16 177.31(17) ?
C14 C15 C16 C17 -0.8(3) ?
C15 C16 C17 C18 -0.3(3) ?
C16 C17 C18 C19 1.9(3) ?
C15 C14 C19 C18 1.2(3) ?
C13 C14 C19 C18 -175.78(15) ?
C15 C14 C19 C10 -179.77(15) ?
C13 C14 C19 C10 3.2(3) ?
C17 C18 C19 C14 -2.3(3) ?
C17 C18 C19 C10 178.62(16) ?
C9 C10 C19 C14 107.93(19) ?
C11 C10 C19 C14 -12.2(2) ?
C9 C10 C19 C18 -73.1(2) ?
C11 C10 C19 C18 166.77(15) ?
